data_7719794
loop_
_publ_author_name
'Leszczy\'nski, Micha\/l Krzysztof'
'Justyniak, Iwona'
'Lewinski, Janusz'

_publ_section_title
;
 Mechanochemistry Unlocking Stoichiometric Control in Alkali Metal
 Carboxylate Coordination Polymers
;
_journal_name_full 'Dalton Transactions'
_journal_paper_doi 10.1039/D5DT01954K
_journal_year 2025
_chemical_formula_moiety 'C36 H22 Na8 O36'
_chemical_formula_sum 'C36 H22 Na8 O36'
_chemical_formula_weight 1214.45
_space_group_crystal_system orthorhombic
_space_group_IT_number 19
_space_group_name_Hall 'P 2ac 2ab'
_space_group_name_H-M_alt 'P 21 21 21'
_atom_sites_solution_hydrogens mixed
_audit_creation_date 2024-05-16
_audit_creation_method
;
Olex2 1.3
(compiled 2020.11.12 svn.r5f609507 for OlexSys, GUI svn.r6272)
;
_audit_update_record
;
2025-05-13 deposited with the CCDC.	2025-11-03 downloaded from the CCDC.
;
_cell_angle_alpha 90
_cell_angle_beta 90
_cell_angle_gamma 90
_cell_formula_units_Z 4
_cell_length_a 7.6598(4)
_cell_length_b 14.5235(8)
_cell_length_c 42.4090(18)
_cell_measurement_reflns_used 7101
_cell_measurement_temperature 100.02(10)
_cell_measurement_theta_max 70.4290
_cell_measurement_theta_min 3.2170
_cell_volume 4717.9(4)
_computing_cell_refinement 'CrysAlisPro 1.171.38.46 (Rigaku OD, 2015)'
_computing_data_collection 'CrysAlisPro 1.171.38.46 (Rigaku OD, 2015)'
_computing_data_reduction 'CrysAlisPro 1.171.38.46 (Rigaku OD, 2015)'
_computing_molecular_graphics 'Olex2 1.3 (Dolomanov et al., 2009)'
_computing_publication_material 'Olex2 1.3 (Dolomanov et al., 2009)'
_computing_structure_refinement 'SHELXL 2018/3 (Sheldrick, 2015)'
_diffrn_ambient_environment N~2~
_diffrn_ambient_temperature 100.02(10)
_diffrn_detector 'CCD plate'
_diffrn_detector_area_resol_mean 16.2974
_diffrn_detector_type Eos
_diffrn_measured_fraction_theta_full 0.999
_diffrn_measured_fraction_theta_max 0.996
_diffrn_measurement_details
;
List of Runs (angles in degrees, time in seconds):

  # Type    Start    End  Width  t~exp~   \w     \q     \k     \f   Frames
#--------------------------------------------------------------------------
  1  \w    -80.00 -38.00   1.00    7.50    --    0.00 178.00 -90.00   42
  2  \w     24.00  59.00   1.00    7.50    --    0.00  57.00-120.00   35
  3  \w    -80.00 -48.00   1.00    7.50    --    0.00 178.00   0.00   32
  4  \w     29.00 129.00   1.00   15.00    --   56.00  45.00-150.00  100
  5  \w     55.00  85.00   1.00   15.00    --   56.00 -94.00  60.00   30
  6  \w     27.00  53.00   1.00   15.00    --   56.00 -61.00-150.00   26
  7  \w    -16.00  77.00   1.00   15.00    --   56.00 -45.00 -60.00   93
  8  \w    102.00 154.00   1.00   35.00    --  112.00 -25.00  60.00   52
  9  \w     90.00 115.00   1.00   35.00    --  112.00-111.00 -30.00   25
 10  \w    143.00 169.00   1.00   35.00    --  112.00  25.00 -90.00   26
 11  \w    127.00 154.00   1.00   35.00    --  112.00  77.00 -90.00   27
 12  \w     38.00  84.00   1.00   35.00    --  112.00 -25.00  60.00   46
 13  \w     98.00 170.00   1.00   35.00    --  112.00  63.00-120.00   72
 14  \w     74.00 101.00   1.00   35.00    --  112.00 -25.00-180.00   27
 15  \w     38.00  83.00   1.00   35.00    --  112.00-111.00 -30.00   45
 16  \w    108.00 147.00   1.00   35.00    --  112.00 111.00-180.00   39
 17  \w     79.00 134.00   1.00   35.00    --  112.00 -63.00  30.00   55
 18  \w    109.00 143.00   1.00   35.00    --  112.00 -25.00-180.00   34
 19  \w    112.00 140.00   1.00   35.00    --  112.00 -67.00 144.48   28
 20  \w    101.00 126.00   1.00   35.00    --  112.00 111.00 -60.00   25
 21  \w     56.00  89.00   1.00   35.00    --  112.00 -67.00 144.48   33
;
_diffrn_measurement_device 'four-circle diffractometer'
_diffrn_measurement_device_type 'SuperNova, Dual, Cu at zero, Eos'
_diffrn_measurement_method '\w scans'
_diffrn_orient_matrix_type 'CrysAlisPro convention (1999,Acta A55,543-557)'
_diffrn_orient_matrix_UB_11 0.1178272000
_diffrn_orient_matrix_UB_12 -0.0597374000
_diffrn_orient_matrix_UB_13 0.0211650000
_diffrn_orient_matrix_UB_21 -0.0530374000
_diffrn_orient_matrix_UB_22 0.0581567000
_diffrn_orient_matrix_UB_23 0.0288559000
_diffrn_orient_matrix_UB_31 -0.1540415000
_diffrn_orient_matrix_UB_32 -0.0656126000
_diffrn_orient_matrix_UB_33 0.0062812000
_diffrn_radiation_monochromator mirror
_diffrn_radiation_probe x-ray
_diffrn_radiation_type 'Cu K\a'
_diffrn_radiation_wavelength 1.54184
_diffrn_reflns_av_R_equivalents 0.0439
_diffrn_reflns_av_unetI/netI 0.0512
_diffrn_reflns_Laue_measured_fraction_full 0.999
_diffrn_reflns_Laue_measured_fraction_max 0.996
_diffrn_reflns_limit_h_max 6
_diffrn_reflns_limit_h_min -9
_diffrn_reflns_limit_k_max 15
_diffrn_reflns_limit_k_min -17
_diffrn_reflns_limit_l_max 51
_diffrn_reflns_limit_l_min -48
_diffrn_reflns_number 15482
_diffrn_reflns_point_group_measured_fraction_full 0.952
_diffrn_reflns_point_group_measured_fraction_max 0.938
_diffrn_reflns_theta_full 67.684
_diffrn_reflns_theta_max 70.646
_diffrn_reflns_theta_min 2.084
_diffrn_source 'micro-focus sealed X-ray tube'
_diffrn_source_type 'SuperNova (Cu) X-ray Source'
_exptl_absorpt_coefficient_mu 1.977
_exptl_absorpt_correction_T_max 0.854
_exptl_absorpt_correction_T_min 0.752
_exptl_absorpt_correction_type multi-scan
_exptl_absorpt_process_details
;
CrysAlisPro 1.171.38.46 (Rigaku Oxford Diffraction, 2015)
Empirical absorption correction using spherical harmonics,
 implemented in SCALE3 ABSPACK scaling algorithm.
;
_exptl_crystal_colour colorless
_exptl_crystal_density_diffrn 1.710
_exptl_crystal_description block
_exptl_crystal_F_000 2456
_exptl_crystal_size_max 0.16
_exptl_crystal_size_mid 0.12
_exptl_crystal_size_min 0.08
_refine_diff_density_max 1.666
_refine_diff_density_min -0.536
_refine_diff_density_rms 0.115
_refine_ls_abs_structure_details
;
 Refined as an inversion twin.
;
_refine_ls_abs_structure_Flack 0.35(9)
_refine_ls_extinction_method none
_refine_ls_goodness_of_fit_ref 1.066
_refine_ls_hydrogen_treatment constr
_refine_ls_matrix_type full
_refine_ls_number_parameters 735
_refine_ls_number_reflns 8496
_refine_ls_number_restraints 4
_refine_ls_restrained_S_all 1.066
_refine_ls_R_factor_all 0.0642
_refine_ls_R_factor_gt 0.0560
_refine_ls_shift/su_max 0.001
_refine_ls_shift/su_mean 0.000
_refine_ls_structure_factor_coef Fsqd
_refine_ls_weighting_details 'w=1/[\s^2^(Fo^2^)+(0.1139P)^2^+2.3988P] where P=(Fo^2^+2Fc^2^)/3'
_refine_ls_weighting_scheme calc
_refine_ls_wR_factor_gt 0.1581
_refine_ls_wR_factor_ref 0.1683
_reflns_Friedel_coverage 0.664
_reflns_Friedel_fraction_full 0.891
_reflns_Friedel_fraction_max 0.862
_reflns_number_gt 7701
_reflns_number_total 8496
_reflns_threshold_expression 'I > 2\s(I)'
_cod_data_source_file d5dt01954k2.cif
_cod_data_source_block 2_3H2O
_cod_database_code 7719794
_shelx_shelxl_version_number 2018/3
_chemical_oxdiff_formula 'Na2 O6 C20 H20'
_shelx_space_group_comment
;
The symmetry employed for this shelxl refinement is uniquely defined
by the following loop, which should always be used as a source of
symmetry information in preference to the above space-group names.
They are only intended as comments.
;
_reflns_odcompleteness_completeness 93.67
_reflns_odcompleteness_iscentric 1
_reflns_odcompleteness_theta 74.33
_olex2_refinement_description
;
1. Twinned data refinement
 Scales: 0.65(9)
 0.35(9)
2. Fixed Uiso
 At 1.2 times of:
  All C(H) groups
 At 1.5 times of:
  All O(H,H) groups
3. Restrained distances
 Na3-H11A \\sim Na3-H11B
 with sigma of 0.02
 Na7-H27A \\sim Na7-H27B
 with sigma of 0.02
 Na5-H36A \\sim Na5-H36B
 with sigma of 0.02
 Na4-H18A \\sim Na4-H18B
 with sigma of 0.02
4.a Free rotating group:
 O11(H11A,H11B), O18(H18A,H18B), O27(H27A,H27B), O36(H36A,H36B)
4.b Rotating group:
 O1(H1A,H1B)
4.c Aromatic/amide H refined with riding coordinates:
 C2(H2), C4(H4), C6(H6), C11(H11), C13(H13), C15(H15), C20(H20), C22(H22),
 C24(H24), C30(H30), C32(H32), C34(H34)
;
_olex2_submission_special_instructions 'No special instructions were received'
_oxdiff_exptl_absorpt_empirical_details
;
Empirical correction (ABSPACK) includes:
- Absorption correction using spherical harmonics
- Frame scaling
;
_oxdiff_exptl_absorpt_empirical_full_max 3.429
_oxdiff_exptl_absorpt_empirical_full_min 0.340

loop_
_space_group_symop_operation_xyz
'x, y, z'
'-x+1/2, -y, z+1/2'
'-x, y+1/2, -z+1/2'
'x+1/2, -y+1/2, -z'

loop_
_atom_site_label
_atom_site_type_symbol
_atom_site_fract_x
_atom_site_fract_y
_atom_site_fract_z
_atom_site_U_iso_or_equiv
_atom_site_adp_type
_atom_site_occupancy
_atom_site_site_symmetry_order
_atom_site_calc_flag
_atom_site_refinement_flags_posn
_atom_site_refinement_flags_adp
_atom_site_refinement_flags_occupancy
_atom_site_disorder_assembly
_atom_site_disorder_group
C1 C 0.5541(6) 0.4916(4) 0.51914(11) 0.0105(9) Uani 1 1 d . . . . .
C2 C 0.5187(6) 0.4123(4) 0.53610(11) 0.0122(9) Uani 1 1 d . . . . .
H2 H 0.505423 0.355528 0.525204 0.015 Uiso 1 1 calc R U . . .
C3 C 0.5021(6) 0.4140(4) 0.56888(10) 0.0113(9) Uani 1 1 d . . . . .
C4 C 0.5223(6) 0.4968(4) 0.58481(10) 0.0110(9) Uani 1 1 d . . . . .
H4 H 0.514142 0.498749 0.607148 0.013 Uiso 1 1 calc R U . . .
C5 C 0.5549(6) 0.5774(4) 0.56764(11) 0.0116(9) Uani 1 1 d . . . . .
C6 C 0.5724(6) 0.5747(4) 0.53498(11) 0.0106(9) Uani 1 1 d . . . . .
H6 H 0.596745 0.629555 0.523574 0.013 Uiso 1 1 calc R U . . .
C7 C 0.5717(7) 0.4874(4) 0.48377(11) 0.0156(10) Uani 1 1 d . . . . .
C8 C 0.4660(7) 0.3244(4) 0.58556(11) 0.0127(9) Uani 1 1 d . . . . .
C9 C 0.5663(7) 0.6701(4) 0.58314(11) 0.0158(10) Uani 1 1 d . . . . .
C10 C -0.0058(6) 0.4381(4) 0.56578(11) 0.0109(9) Uani 1 1 d . . . . .
C11 C 0.0247(6) 0.5206(4) 0.58220(10) 0.0106(9) Uani 1 1 d . . . . .
H11 H 0.020403 0.521487 0.604590 0.013 Uiso 1 1 calc R U . . .
C12 C 0.0610(6) 0.6009(3) 0.56568(11) 0.0092(9) Uani 1 1 d . . . . .
C13 C 0.0719(6) 0.5972(3) 0.53276(10) 0.0092(9) Uani 1 1 d . . . . .
H13 H 0.097365 0.651836 0.521328 0.011 Uiso 1 1 calc R U . . .
C14 C 0.0463(6) 0.5156(4) 0.51648(10) 0.0093(9) Uani 1 1 d . . . . .
C15 C 0.0050(6) 0.4354(4) 0.53303(11) 0.0111(9) Uani 1 1 d . . . . .
H15 H -0.015578 0.379439 0.522031 0.013 Uiso 1 1 calc R U . . .
C16 C -0.0462(7) 0.3504(3) 0.58260(11) 0.0116(9) Uani 1 1 d . . . . .
C17 C 0.0867(6) 0.6917(4) 0.58187(11) 0.0110(9) Uani 1 1 d . . . . .
C18 C 0.0545(6) 0.5129(4) 0.48083(11) 0.0100(9) Uani 1 1 d . . . . .
C19 C 0.5498(6) 0.5604(3) 0.31750(11) 0.0093(9) Uani 1 1 d . . . . .
C20 C 0.5374(6) 0.5629(4) 0.28481(11) 0.0122(10) Uani 1 1 d . . . . .
H20 H 0.559163 0.618528 0.273705 0.015 Uiso 1 1 calc R U . . .
C21 C 0.4924(6) 0.4828(4) 0.26838(11) 0.0100(9) Uani 1 1 d . . . . .
C22 C 0.4650(6) 0.4013(4) 0.28491(10) 0.0115(9) Uani 1 1 d . . . . .
H22 H 0.436577 0.346812 0.273654 0.014 Uiso 1 1 calc R U . . .
C23 C 0.4784(6) 0.3982(4) 0.31758(10) 0.0096(9) Uani 1 1 d . . . . .
C24 C 0.5185(6) 0.4780(4) 0.33402(11) 0.0115(9) Uani 1 1 d . . . . .
H24 H 0.524789 0.477058 0.356388 0.014 Uiso 1 1 calc R U . . .
C25 C 0.5943(6) 0.6479(4) 0.33419(11) 0.0109(9) Uani 1 1 d . . . . .
C26 C 0.4745(6) 0.4834(4) 0.23300(10) 0.0094(9) Uani 1 1 d . . . . .
C27 C 0.4558(6) 0.3069(4) 0.33379(11) 0.0113(9) Uani 1 1 d . . . . .
C29 C 0.0339(6) 0.9250(3) 0.18543(11) 0.0094(9) Uani 1 1 d . . . . .
C30 C 0.0351(6) 0.9275(3) 0.21817(11) 0.0103(9) Uani 1 1 d . . . . .
H30 H 0.065231 0.874006 0.229867 0.012 Uiso 1 1 calc R U . . .
C31 C -0.0086(6) 1.0092(4) 0.23388(11) 0.0099(9) Uani 1 1 d . . . . .
C32 C -0.0461(6) 1.0874(4) 0.21666(11) 0.0108(9) Uani 1 1 d . . . . .
H32 H -0.072580 1.143086 0.227410 0.013 Uiso 1 1 calc R U . . .
C33 C -0.0460(6) 1.0863(3) 0.18368(10) 0.0093(9) Uani 1 1 d . . . . .
C34 C -0.0101(6) 1.0040(4) 0.16795(10) 0.0112(9) Uani 1 1 d . . . . .
H34 H -0.015463 1.001326 0.145592 0.013 Uiso 1 1 calc R U . . .
C35 C 0.0740(6) 0.8357(4) 0.16955(11) 0.0101(9) Uani 1 1 d . . . . .
C36 C -0.0150(6) 1.0112(4) 0.26955(11) 0.0096(9) Uani 1 1 d . . . . .
C37 C -0.0821(6) 1.1746(4) 0.16632(11) 0.0107(9) Uani 1 1 d . . . . .
Na1 Na 0.6040(2) 0.57722(14) 0.41614(4) 0.0103(4) Uani 1 1 d . . . . .
Na2 Na 0.4321(2) 0.09825(14) 0.58447(4) 0.0104(4) Uani 1 1 d . . . . .
Na3 Na -0.2439(3) 0.17622(15) 0.53888(4) 0.0144(4) Uani 1 1 d D . . . .
Na4 Na 0.3290(3) 0.80972(15) 0.53141(4) 0.0188(4) Uani 1 1 d D . . . .
Na5 Na 0.8111(3) 0.81540(14) 0.29056(4) 0.0130(4) Uani 1 1 d D . . . .
Na6 Na 0.5569(2) 0.57906(13) 0.16583(4) 0.0103(4) Uani 1 1 d . . . . .
Na7 Na 0.3107(3) 0.68837(14) 0.21696(4) 0.0138(4) Uani 1 1 d D . . . .
Na8 Na 0.1196(2) 0.90387(14) 0.33494(4) 0.0104(4) Uani 1 1 d . . . . .
O1 O 0.3063(5) 0.5846(3) 0.41337(8) 0.0149(7) Uani 1 1 d . . . . .
H1A H 0.265081 0.606551 0.431039 0.022 Uiso 1 1 d R U . . .
H1B H 0.263531 0.529000 0.412239 0.022 Uiso 1 1 d R U . . .
O2 O 0.9027(4) 0.5676(3) 0.40925(7) 0.0118(7) Uani 1 1 d . . . . .
O3 O 0.6444(6) 0.5552(3) 0.46994(7) 0.0205(8) Uani 1 1 d . . . . .
O4 O 0.5196(5) 0.4132(3) 0.47044(7) 0.0153(7) Uani 1 1 d . . . . .
O5 O 0.4509(5) 0.2533(3) 0.56955(7) 0.0163(7) Uani 1 1 d . . . . .
O6 O 0.4535(5) 0.3268(3) 0.61581(7) 0.0122(7) Uani 1 1 d . . . . .
O7 O 0.6208(5) 0.6698(2) 0.61247(7) 0.0130(7) Uani 1 1 d . . . . .
O8 O 0.5184(6) 0.7398(3) 0.56935(8) 0.0219(8) Uani 1 1 d . . . . .
O9 O 0.1334(4) 0.0876(3) 0.58970(7) 0.0122(7) Uani 1 1 d . . . . .
O10 O 0.7314(4) 0.1036(3) 0.59121(7) 0.0127(7) Uani 1 1 d . . . . .
O11 O -0.2573(5) 0.2585(3) 0.48987(7) 0.0169(8) Uani 1 1 d G . . . .
H11A H -0.323377 0.305466 0.485371 0.025 Uiso 1 1 d DG U . . .
H11B H -0.192733 0.251026 0.473178 0.025 Uiso 1 1 d DG U . . .
O12 O -0.0862(5) 0.2806(3) 0.56827(8) 0.0162(8) Uani 1 1 d . . . . .
O13 O -0.0369(5) 0.3534(2) 0.61351(8) 0.0141(7) Uani 1 1 d . . . . .
O14 O 0.0920(5) 0.6921(3) 0.61190(8) 0.0139(7) Uani 1 1 d . . . . .
O15 O 0.1007(4) 0.7631(2) 0.56532(7) 0.0108(7) Uani 1 1 d . . . . .
O16 O 0.0771(5) 0.5906(3) 0.46685(7) 0.0129(7) Uani 1 1 d . . . . .
O17 O 0.0410(5) 0.4377(2) 0.46719(7) 0.0129(7) Uani 1 1 d . . . . .
O18 O 0.3307(6) 0.7257(3) 0.48482(8) 0.0224(8) Uani 1 1 d G . . . .
H18A H 0.252082 0.685757 0.479139 0.034 Uiso 1 1 d DG U . . .
H18B H 0.410817 0.721837 0.470326 0.034 Uiso 1 1 d DG U . . .
O19 O 0.5746(5) 0.6465(2) 0.36506(8) 0.0139(7) Uani 1 1 d . . . . .
O20 O 0.6420(6) 0.7160(3) 0.31990(7) 0.0168(8) Uani 1 1 d . . . . .
O21 O 0.4899(5) 0.5588(3) 0.21889(7) 0.0135(7) Uani 1 1 d . . . . .
O22 O 0.4444(5) 0.4059(3) 0.21969(7) 0.0119(7) Uani 1 1 d . . . . .
O23 O 0.4467(5) 0.2354(3) 0.31694(7) 0.0123(7) Uani 1 1 d . . . . .
O24 O 0.4471(5) 0.3063(2) 0.36371(7) 0.0115(7) Uani 1 1 d . . . . .
O25 O 0.8553(5) 0.5729(3) 0.16137(7) 0.0134(7) Uani 1 1 d . . . . .
O26 O 0.2568(5) 0.5769(3) 0.16097(7) 0.0148(7) Uani 1 1 d . . . . .
O27 O 0.3170(5) 0.7654(3) 0.26397(7) 0.0163(7) Uani 1 1 d G . . . .
H27A H 0.371421 0.816686 0.267994 0.024 Uiso 1 1 d DG U . . .
H27B H 0.246471 0.758076 0.279860 0.024 Uiso 1 1 d DG U . . .
O28 O 0.1258(5) 0.7688(3) 0.18423(8) 0.0164(7) Uani 1 1 d . . . . .
O29 O 0.0512(5) 0.8347(3) 0.13878(7) 0.0149(7) Uani 1 1 d . . . . .
O30 O -0.0958(5) 1.1702(3) 0.13621(7) 0.0122(7) Uani 1 1 d . . . . .
O31 O -0.0954(5) 1.2476(3) 0.18164(7) 0.0125(7) Uani 1 1 d . . . . .
O32 O -0.0494(5) 1.0889(3) 0.28250(7) 0.0125(7) Uani 1 1 d . . . . .
O33 O 0.0132(5) 0.9381(3) 0.28420(7) 0.0124(7) Uani 1 1 d . . . . .
O34 O 0.4193(4) 0.9135(3) 0.33938(7) 0.0115(7) Uani 1 1 d . . . . .
O35 O -0.1771(5) 0.8913(3) 0.34384(7) 0.0142(7) Uani 1 1 d . . . . .
O36 O 0.8087(5) 0.7304(3) 0.24050(8) 0.0165(7) Uani 1 1 d G . . . .
H36A H 0.882527 0.687245 0.235494 0.025 Uiso 1 1 d DG U . . .
H36B H 0.718678 0.720218 0.228507 0.025 Uiso 1 1 d DG U . . .

loop_
_atom_site_aniso_label
_atom_site_aniso_U_11
_atom_site_aniso_U_22
_atom_site_aniso_U_33
_atom_site_aniso_U_23
_atom_site_aniso_U_13
_atom_site_aniso_U_12
C1 0.012(2) 0.012(2) 0.008(2) 0.0017(17) -0.0008(17) -0.0019(19)
C2 0.016(2) 0.015(2) 0.0057(19) -0.0011(17) 0.0008(16) -0.0006(19)
C3 0.016(2) 0.014(3) 0.0040(19) 0.0011(17) 0.0004(16) -0.0035(19)
C4 0.014(2) 0.014(3) 0.0046(19) 0.0006(17) 0.0011(17) -0.0039(19)
C5 0.015(2) 0.012(2) 0.008(2) -0.0001(17) -0.0028(17) -0.0035(19)
C6 0.010(2) 0.014(2) 0.007(2) 0.0009(17) -0.0012(16) -0.0001(18)
C7 0.025(3) 0.013(3) 0.009(2) -0.0014(18) -0.0006(19) 0.001(2)
C8 0.017(2) 0.013(2) 0.0080(19) 0.0012(18) -0.0013(17) -0.001(2)
C9 0.025(3) 0.016(3) 0.0069(19) -0.0003(18) 0.0000(19) -0.004(2)
C10 0.011(2) 0.012(2) 0.010(2) 0.0017(18) 0.0010(17) -0.0018(18)
C11 0.011(2) 0.017(3) 0.0042(18) 0.0015(17) 0.0015(17) -0.0023(19)
C12 0.009(2) 0.008(2) 0.010(2) 0.0004(17) 0.0007(16) -0.0038(18)
C13 0.010(2) 0.008(2) 0.010(2) 0.0037(17) 0.0002(16) 0.0016(17)
C14 0.010(2) 0.012(2) 0.006(2) -0.0004(17) -0.0004(16) 0.0021(18)
C15 0.015(2) 0.012(2) 0.0061(19) -0.0014(17) -0.0018(17) -0.0013(19)
C16 0.014(2) 0.011(2) 0.009(2) -0.0002(17) -0.0002(18) 0.0009(19)
C17 0.010(2) 0.015(3) 0.0072(19) 0.0011(18) 0.0005(16) 0.0007(18)
C18 0.009(2) 0.014(2) 0.0063(19) 0.0007(16) -0.0030(17) 0.0043(18)
C19 0.011(2) 0.006(2) 0.010(2) 0.0005(17) 0.0012(17) 0.0036(18)
C20 0.012(2) 0.017(3) 0.008(2) 0.0025(18) 0.0013(17) -0.001(2)
C21 0.010(2) 0.014(2) 0.0055(19) 0.0007(17) -0.0011(17) 0.0024(18)
C22 0.011(2) 0.016(3) 0.008(2) -0.0024(18) -0.0005(16) 0.002(2)
C23 0.011(2) 0.011(2) 0.0059(19) 0.0018(17) 0.0026(16) 0.0006(18)
C24 0.012(2) 0.017(3) 0.0053(18) 0.0000(18) 0.0008(17) 0.0004(19)
C25 0.013(2) 0.013(2) 0.0075(19) 0.0007(17) -0.0005(17) -0.0006(18)
C26 0.008(2) 0.015(2) 0.0052(19) -0.0029(17) 0.0024(16) 0.0005(19)
C27 0.011(2) 0.014(2) 0.0081(19) -0.0006(18) 0.0007(17) 0.0033(19)
C29 0.010(2) 0.009(2) 0.009(2) -0.0003(17) 0.0008(17) -0.0006(18)
C30 0.010(2) 0.012(2) 0.009(2) 0.0033(17) -0.0003(17) -0.0008(19)
C31 0.009(2) 0.013(2) 0.008(2) 0.0012(18) -0.0013(17) -0.0005(18)
C32 0.010(2) 0.014(2) 0.008(2) -0.0007(17) -0.0009(16) 0.0007(19)
C33 0.009(2) 0.010(2) 0.009(2) 0.0000(17) 0.0023(16) -0.0007(18)
C34 0.014(2) 0.015(3) 0.0050(18) 0.0029(18) -0.0004(17) -0.0016(19)
C35 0.007(2) 0.015(2) 0.0081(19) 0.0014(18) 0.0008(17) -0.0005(18)
C36 0.011(2) 0.011(2) 0.0072(19) 0.0005(16) -0.0027(17) 0.0001(18)
C37 0.011(2) 0.013(2) 0.0083(19) -0.0002(18) 0.0013(17) 0.0013(18)
Na1 0.0115(8) 0.0116(9) 0.0077(7) 0.0003(6) 0.0002(6) 0.0010(7)
Na2 0.0112(8) 0.0112(10) 0.0089(7) 0.0002(7) 0.0011(7) -0.0012(7)
Na3 0.0193(9) 0.0152(10) 0.0087(8) 0.0017(7) -0.0026(7) -0.0057(8)
Na4 0.0214(10) 0.0204(11) 0.0147(8) 0.0005(8) 0.0006(8) -0.0019(9)
Na5 0.0165(9) 0.0132(10) 0.0093(7) 0.0006(7) 0.0008(7) -0.0020(8)
Na6 0.0120(8) 0.0110(9) 0.0080(7) 0.0001(7) -0.0002(7) 0.0002(7)
Na7 0.0158(9) 0.0154(10) 0.0102(8) 0.0010(7) 0.0006(7) 0.0023(8)
Na8 0.0109(8) 0.0120(9) 0.0082(7) 0.0001(7) -0.0019(6) -0.0008(7)
O1 0.0108(15) 0.019(2) 0.0154(15) 0.0010(13) 0.0002(13) 0.0000(14)
O2 0.0116(16) 0.0112(17) 0.0126(15) 0.0023(12) 0.0021(12) -0.0008(14)
O3 0.035(2) 0.018(2) 0.0084(14) 0.0011(13) 0.0021(15) -0.0060(17)
O4 0.0211(17) 0.0168(19) 0.0081(14) -0.0017(13) -0.0010(13) 0.0010(15)
O5 0.033(2) 0.0094(18) 0.0063(13) -0.0011(12) -0.0024(14) -0.0027(16)
O6 0.0195(17) 0.0126(17) 0.0044(13) 0.0013(12) 0.0003(12) -0.0019(15)
O7 0.0227(18) 0.0116(17) 0.0047(13) -0.0015(12) -0.0018(13) 0.0032(15)
O8 0.031(2) 0.022(2) 0.0124(15) 0.0003(14) -0.0038(15) 0.0015(18)
O9 0.0112(15) 0.0144(18) 0.0110(14) -0.0012(12) -0.0009(12) 0.0028(14)
O10 0.0119(15) 0.0166(18) 0.0096(14) 0.0005(13) -0.0018(12) -0.0022(14)
O11 0.0209(19) 0.019(2) 0.0105(14) 0.0035(14) 0.0019(13) 0.0028(16)
O12 0.027(2) 0.0110(18) 0.0102(14) -0.0008(13) -0.0019(14) -0.0062(15)
O13 0.0284(19) 0.0083(17) 0.0055(14) 0.0008(12) 0.0000(14) -0.0041(15)
O14 0.0213(18) 0.0150(19) 0.0053(14) -0.0011(13) -0.0008(13) -0.0006(15)
O15 0.0155(16) 0.0091(17) 0.0079(13) 0.0001(12) 0.0009(12) -0.0028(13)
O16 0.0199(17) 0.0142(18) 0.0046(13) 0.0020(12) -0.0001(12) 0.0006(14)
O17 0.0189(17) 0.0118(18) 0.0080(14) -0.0020(12) -0.0009(13) 0.0018(14)
O18 0.025(2) 0.024(2) 0.0186(16) -0.0039(15) 0.0043(16) -0.0044(17)
O19 0.0278(19) 0.0085(17) 0.0053(14) -0.0011(12) 0.0003(14) -0.0009(15)
O20 0.030(2) 0.0121(18) 0.0087(14) -0.0006(12) 0.0022(14) -0.0049(16)
O21 0.0218(18) 0.0099(17) 0.0088(14) 0.0025(12) 0.0010(14) 0.0001(14)
O22 0.0157(16) 0.0139(18) 0.0060(13) -0.0016(13) -0.0002(12) -0.0048(14)
O23 0.0174(17) 0.0129(18) 0.0068(13) -0.0008(13) 0.0018(13) -0.0047(14)
O24 0.0182(17) 0.0121(17) 0.0040(13) 0.0026(12) 0.0013(12) 0.0012(14)
O25 0.0130(16) 0.0159(19) 0.0114(14) 0.0001(12) -0.0002(13) -0.0017(15)
O26 0.0150(16) 0.0169(19) 0.0124(15) 0.0029(13) -0.0016(13) 0.0034(15)
O27 0.0197(18) 0.0179(19) 0.0113(14) -0.0009(13) 0.0023(13) -0.0056(15)
O28 0.0243(19) 0.0142(19) 0.0107(14) 0.0003(13) -0.0015(14) 0.0045(16)
O29 0.0269(19) 0.0133(18) 0.0044(14) -0.0015(12) -0.0017(14) 0.0003(15)
O30 0.0204(17) 0.0103(17) 0.0059(14) 0.0010(12) -0.0004(12) 0.0013(14)
O31 0.0202(17) 0.0101(18) 0.0072(13) -0.0016(12) 0.0024(12) -0.0004(14)
O32 0.0174(17) 0.0142(18) 0.0061(13) -0.0021(12) 0.0008(12) 0.0009(15)
O33 0.0190(17) 0.0109(17) 0.0072(14) 0.0014(12) -0.0011(13) 0.0006(14)
O34 0.0108(15) 0.0127(17) 0.0111(14) 0.0017(12) 0.0003(12) 0.0019(13)
O35 0.0143(16) 0.0153(18) 0.0131(14) 0.0026(13) 0.0019(13) -0.0026(15)
O36 0.0193(18) 0.0163(19) 0.0140(14) -0.0026(13) -0.0009(14) 0.0073(15)

loop_
_atom_type_symbol
_atom_type_description
_atom_type_scat_dispersion_real
_atom_type_scat_dispersion_imag
_atom_type_scat_source
C C 0.0181 0.0091 'International Tables Vol C Tables 4.2.6.8 and 6.1.1.4'
H H 0.0000 0.0000 'International Tables Vol C Tables 4.2.6.8 and 6.1.1.4'
Na Na 0.1353 0.1239 'International Tables Vol C Tables 4.2.6.8 and 6.1.1.4'
O O 0.0492 0.0322 'International Tables Vol C Tables 4.2.6.8 and 6.1.1.4'

loop_
_geom_angle_atom_site_label_1
_geom_angle_atom_site_label_2
_geom_angle_atom_site_label_3
_geom_angle
_geom_angle_site_symmetry_1
_geom_angle_site_symmetry_3
_geom_angle_publ_flag
C2 C1 C6 119.5(4) . . ?
C2 C1 C7 120.0(5) . . ?
C6 C1 C7 120.6(4) . . ?
C1 C2 H2 119.3 . . ?
C1 C2 C3 121.3(5) . . ?
C3 C2 H2 119.3 . . ?
C2 C3 C8 118.0(5) . . ?
C4 C3 C2 119.3(5) . . ?
C4 C3 C8 122.7(4) . . ?
C3 C4 H4 120.3 . . ?
C3 C4 C5 119.4(4) . . ?
C5 C4 H4 120.3 . . ?
C4 C5 C9 122.2(4) . . ?
C6 C5 C4 120.7(5) . . ?
C6 C5 C9 117.1(4) . . ?
C1 C6 C5 119.7(5) . . ?
C1 C6 H6 120.1 . . ?
C5 C6 H6 120.1 . . ?
O3 C7 C1 117.7(5) . . ?
O3 C7 O4 125.7(4) . . ?
O4 C7 C1 116.5(5) . . ?
O5 C8 C3 118.6(4) . . ?
O5 C8 O6 124.1(5) . . ?
O6 C8 C3 117.3(4) . . ?
O7 C9 C5 115.5(4) . . ?
O8 C9 C5 121.0(4) . . ?
O8 C9 O7 123.4(5) . . ?
C11 C10 C16 121.7(4) . . ?
C15 C10 C11 120.6(5) . . ?
C15 C10 C16 117.7(4) . . ?
C10 C11 H11 120.0 . . ?
C12 C11 C10 119.9(4) . . ?
C12 C11 H11 120.0 . . ?
C11 C12 C13 118.9(4) . . ?
C11 C12 C17 122.2(4) . . ?
C13 C12 C17 118.8(4) . . ?
C12 C13 H13 119.3 . . ?
C14 C13 C12 121.4(4) . . ?
C14 C13 H13 119.3 . . ?
C13 C14 C15 119.7(4) . . ?
C13 C14 C18 120.9(4) . . ?
C15 C14 C18 119.3(4) . . ?
C10 C15 C14 119.5(5) . . ?
C10 C15 H15 120.3 . . ?
C14 C15 H15 120.3 . . ?
O12 C16 C10 121.5(4) . . ?
O12 C16 O13 122.5(5) . . ?
O13 C16 C10 115.9(4) . . ?
O14 C17 C12 117.8(4) . . ?
O15 C17 C12 118.8(4) . . ?
O15 C17 O14 123.5(5) . . ?
O16 C18 C14 116.3(4) . . ?
O17 C18 C14 119.0(4) . . ?
O17 C18 O16 124.6(4) . . ?
C20 C19 C24 120.4(5) . . ?
C20 C19 C25 117.8(4) . . ?
C24 C19 C25 121.8(4) . . ?
C19 C20 H20 120.3 . . ?
C19 C20 C21 119.5(5) . . ?
C21 C20 H20 120.3 . . ?
C20 C21 C26 120.9(4) . . ?
C22 C21 C20 119.6(4) . . ?
C22 C21 C26 119.6(4) . . ?
C21 C22 H22 119.4 . . ?
C23 C22 C21 121.3(5) . . ?
C23 C22 H22 119.4 . . ?
C22 C23 C27 118.4(4) . . ?
C24 C23 C22 119.3(5) . . ?
C24 C23 C27 122.2(4) . . ?
C19 C24 H24 120.1 . . ?
C23 C24 C19 119.9(4) . . ?
C23 C24 H24 120.1 . . ?
O19 C25 C19 115.6(4) . . ?
O20 C25 C19 121.6(4) . . ?
O20 C25 O19 122.8(5) . . ?
O21 C26 C21 118.2(4) . . ?
O21 C26 O22 125.0(4) . . ?
O22 C26 C21 116.8(4) . . ?
O23 C27 C23 118.2(4) . . ?
O23 C27 O24 123.8(5) . . ?
O24 C27 C23 117.9(4) . . ?
C30 C29 C34 120.5(4) . . ?
C30 C29 C35 118.2(4) . . ?
C34 C29 C35 121.3(4) . . ?
C29 C30 H30 120.2 . . ?
C29 C30 C31 119.7(4) . . ?
C31 C30 H30 120.2 . . ?
C30 C31 C36 119.9(4) . . ?
C32 C31 C30 119.7(4) . . ?
C32 C31 C36 120.4(4) . . ?
C31 C32 H32 119.4 . . ?
C31 C32 C33 121.3(5) . . ?
C33 C32 H32 119.4 . . ?
C32 C33 C37 118.6(4) . . ?
C34 C33 C32 119.2(4) . . ?
C34 C33 C37 122.2(4) . . ?
C29 C34 H34 120.2 . . ?
C33 C34 C29 119.6(4) . . ?
C33 C34 H34 120.2 . . ?
O28 C35 C29 121.9(4) . . ?
O28 C35 O29 122.7(5) . . ?
O29 C35 C29 115.4(4) . . ?
O32 C36 C31 116.8(4) . . ?
O33 C36 C31 118.4(4) . . ?
O33 C36 O32 124.8(4) . . ?
O30 C37 C33 117.4(4) . . ?
O31 C37 C33 119.0(4) . . ?
O31 C37 O30 123.6(5) . . ?
Na4 Na1 Na2 89.57(6) 4_566 4_556 ?
O1 Na1 Na2 137.18(13) . 4_556 ?
O1 Na1 Na4 122.62(12) . 4_566 ?
O1 Na1 O2 169.75(14) . . ?
O1 Na1 O3 100.94(15) . . ?
O1 Na1 O9 97.70(15) . 4_556 ?
O1 Na1 O15 87.79(14) . 4_566 ?
O1 Na1 O19 80.80(14) . . ?
O2 Na1 Na2 42.35(10) . 4_556 ?
O2 Na1 Na4 65.98(10) . 4_566 ?
O2 Na1 O3 89.09(15) . . ?
O2 Na1 O9 80.52(14) . 4_556 ?
O2 Na1 O15 96.21(14) . 4_566 ?
O2 Na1 O19 90.23(14) . . ?
O3 Na1 Na2 79.38(12) . 4_556 ?
O3 Na1 Na4 47.85(11) . 4_566 ?
O3 Na1 O9 87.24(14) . 4_556 ?
O3 Na1 O15 79.45(14) . 4_566 ?
O3 Na1 O19 163.04(16) . . ?
O9 Na1 Na2 39.54(9) 4_556 4_556 ?
O9 Na1 Na4 121.33(11) 4_556 4_566 ?
O9 Na1 O15 166.36(13) 4_556 4_566 ?
O15 Na1 Na2 133.17(11) 4_566 4_556 ?
O15 Na1 Na4 46.30(9) 4_566 4_566 ?
O19 Na1 Na2 110.97(11) . 4_556 ?
O19 Na1 Na4 117.05(12) . 4_566 ?
O19 Na1 O9 109.36(13) . 4_556 ?
O19 Na1 O15 83.78(12) . 4_566 ?
Na3 Na2 Na1 139.30(7) 1_655 4_456 ?
O2 Na2 Na1 39.75(9) 4_456 4_456 ?
O2 Na2 Na3 117.84(11) 4_456 1_655 ?
O2 Na2 O29 106.80(13) 4_456 2_565 ?
O5 Na2 Na1 136.50(12) . 4_456 ?
O5 Na2 Na3 58.18(11) . 1_655 ?
O5 Na2 O2 170.46(14) . 4_456 ?
O5 Na2 O17 86.62(13) . 4_556 ?
O5 Na2 O29 82.63(13) . 2_565 ?
O9 Na2 Na1 41.89(10) . 4_456 ?
O9 Na2 Na3 144.64(11) . 1_655 ?
O9 Na2 O2 80.27(14) . 4_456 ?
O9 Na2 O5 98.73(15) . . ?
O9 Na2 O10 167.23(14) . . ?
O9 Na2 O17 114.71(14) . 4_556 ?
O9 Na2 O29 89.35(13) . 2_565 ?
O10 Na2 Na1 136.17(13) . 4_456 ?
O10 Na2 Na3 47.46(9) . 1_655 ?
O10 Na2 O2 96.42(14) . 4_456 ?
O10 Na2 O5 86.55(15) . . ?
O10 Na2 O17 77.03(13) . 4_556 ?
O10 Na2 O29 79.76(13) . 2_565 ?
O17 Na2 Na1 94.73(11) 4_556 4_456 ?
O17 Na2 Na3 44.63(10) 4_556 1_655 ?
O17 Na2 O2 85.23(13) 4_556 4_456 ?
O17 Na2 O29 154.93(15) 4_556 2_565 ?
O29 Na2 Na1 108.64(11) 2_565 4_456 ?
O29 Na2 Na3 111.23(11) 2_565 1_655 ?
O4 Na3 Na2 121.95(12) 4_456 1_455 ?
O4 Na3 O5 161.43(13) 4_456 1_455 ?
O4 Na3 O10 88.96(13) 4_456 1_455 ?
O5 Na3 Na2 43.36(8) 1_455 1_455 ?
O10 Na3 Na2 43.72(9) 1_455 1_455 ?
O10 Na3 O5 72.49(11) 1_455 1_455 ?
O11 Na3 Na2 129.60(12) . 1_455 ?
O11 Na3 O4 99.25(14) . 4_456 ?
O11 Na3 O5 99.29(13) . 1_455 ?
O11 Na3 O10 171.78(15) . 1_455 ?
O12 Na3 Na2 107.39(11) . 1_455 ?
O12 Na3 O4 90.24(15) . 4_456 ?
O12 Na3 O5 85.76(14) . 1_455 ?
O12 Na3 O10 80.47(13) . 1_455 ?
O12 Na3 O11 99.41(15) . . ?
O12 Na3 O17 152.89(15) . 4_456 ?
O17 Na3 Na2 45.91(9) 4_456 1_455 ?
O17 Na3 O4 100.86(15) 4_456 4_456 ?
O17 Na3 O5 75.85(13) 4_456 1_455 ?
O17 Na3 O10 75.14(13) 4_456 1_455 ?
O17 Na3 O11 103.04(14) 4_456 . ?
O3 Na4 Na1 45.43(9) 4_466 4_466 ?
O8 Na4 Na1 94.33(11) . 4_466 ?
O8 Na4 O3 135.60(15) . 4_466 ?
O15 Na4 Na1 48.51(10) . 4_466 ?
O15 Na4 O3 79.30(15) . 4_466 ?
O15 Na4 O8 85.30(14) . . ?
O15 Na4 O16 138.00(14) . 4_566 ?
O16 Na4 Na1 95.40(11) 4_566 4_466 ?
O16 Na4 O3 88.50(15) 4_566 4_466 ?
O16 Na4 O8 75.77(14) 4_566 . ?
O18 Na4 Na1 148.08(14) . 4_466 ?
O18 Na4 O3 114.16(15) . 4_466 ?
O18 Na4 O8 110.23(17) . . ?
O18 Na4 O15 111.81(15) . . ?
O18 Na4 O16 109.88(15) . 4_566 ?
O20 Na5 Na8 109.88(11) . 1_655 ?
O20 Na5 O22 89.03(15) . 3_655 ?
O20 Na5 O31 89.36(14) . 3_645 ?
O20 Na5 O33 153.81(14) . 1_655 ?
O20 Na5 O35 79.02(12) . 1_655 ?
O20 Na5 O36 98.49(15) . . ?
O22 Na5 Na8 118.47(12) 3_655 1_655 ?
O22 Na5 O31 161.77(13) 3_655 3_645 ?
O22 Na5 O35 87.24(13) 3_655 1_655 ?
O22 Na5 O36 96.51(13) 3_655 . ?
O31 Na5 Na8 45.78(9) 3_645 1_655 ?
O33 Na5 Na8 45.76(9) 1_655 1_655 ?
O33 Na5 O22 95.74(14) 1_655 3_655 ?
O33 Na5 O31 78.14(13) 1_655 3_645 ?
O33 Na5 O35 75.52(12) 1_655 1_655 ?
O33 Na5 O36 106.49(14) 1_655 . ?
O35 Na5 Na8 44.58(9) 1_655 1_655 ?
O35 Na5 O31 74.63(12) 1_655 3_645 ?
O36 Na5 Na8 134.23(12) . 1_655 ?
O36 Na5 O31 101.69(13) . 3_645 ?
O36 Na5 O35 175.49(15) . 1_655 ?
Na7 Na6 Na8 138.86(7) . 3_645 ?
O13 Na6 Na7 111.81(11) 2_564 . ?
O13 Na6 Na8 108.95(11) 2_564 3_645 ?
O21 Na6 Na7 45.22(10) . . ?
O21 Na6 Na8 94.14(11) . 3_645 ?
O21 Na6 O13 156.91(15) . 2_564 ?
O21 Na6 O23 79.73(13) . 3_655 ?
O21 Na6 O34 88.81(13) . 3_645 ?
O23 Na6 Na7 48.00(10) 3_655 . ?
O23 Na6 Na8 133.84(11) 3_655 3_645 ?
O23 Na6 O13 83.94(13) 3_655 2_564 ?
O23 Na6 O34 166.90(14) 3_655 3_645 ?
O25 Na6 Na7 130.19(12) . . ?
O25 Na6 Na8 43.64(10) . 3_645 ?
O25 Na6 O13 90.19(14) . 2_564 ?
O25 Na6 O21 107.12(14) . . ?
O25 Na6 O23 94.24(14) . 3_655 ?
O25 Na6 O26 169.70(14) . . ?
O25 Na6 O34 83.02(14) . 3_645 ?
O26 Na6 Na7 59.57(10) . . ?
O26 Na6 Na8 133.19(13) . 3_645 ?
O26 Na6 O13 82.03(13) . 2_564 ?
O26 Na6 O21 82.24(14) . . ?
O26 Na6 O23 91.65(14) . 3_655 ?
O26 Na6 O34 93.07(14) . 3_645 ?
O34 Na6 Na7 125.71(11) 3_645 . ?
O34 Na6 Na8 40.12(9) 3_645 3_645 ?
O34 Na6 O13 108.81(13) 3_645 2_564 ?
O21 Na7 Na6 45.12(9) . . ?
O21 Na7 O23 78.39(14) . 3_655 ?
O21 Na7 O26 70.25(12) . . ?
O21 Na7 O32 90.27(15) . 3_545 ?
O23 Na7 Na6 46.42(10) 3_655 . ?
O23 Na7 O26 77.47(12) 3_655 . ?
O23 Na7 O32 141.68(14) 3_655 3_545 ?
O26 Na7 Na6 43.27(8) . . ?
O27 Na7 Na6 143.17(13) . . ?
O27 Na7 O21 110.64(15) . . ?
O27 Na7 O23 111.08(15) . 3_655 ?
O27 Na7 O26 171.45(14) . . ?
O27 Na7 O28 106.87(15) . . ?
O27 Na7 O32 107.19(14) . 3_545 ?
O28 Na7 Na6 101.57(11) . . ?
O28 Na7 O21 142.50(15) . . ?
O28 Na7 O23 88.35(14) . 3_655 ?
O28 Na7 O26 72.68(12) . . ?
O28 Na7 O32 78.68(14) . 3_545 ?
O32 Na7 Na6 100.88(11) 3_545 . ?
O32 Na7 O26 64.28(11) 3_545 . ?
Na5 Na8 Na6 141.02(7) 1_455 3_655 ?
O7 Na8 Na5 110.50(11) 4_466 1_455 ?
O7 Na8 Na6 108.39(10) 4_466 3_655 ?
O25 Na8 Na5 118.82(11) 3_655 1_455 ?
O25 Na8 Na6 39.95(9) 3_655 3_655 ?
O25 Na8 O7 111.90(13) 3_655 4_466 ?
O31 Na8 Na5 53.29(10) 3_545 1_455 ?
O31 Na8 Na6 137.19(11) 3_545 3_655 ?
O31 Na8 O7 81.62(12) 3_545 4_466 ?
O31 Na8 O25 166.48(13) 3_545 3_655 ?
O33 Na8 Na5 46.32(10) . 1_455 ?
O33 Na8 Na6 94.70(11) . 3_655 ?
O33 Na8 O7 156.46(15) . 4_466 ?
O33 Na8 O25 82.82(13) . 3_655 ?
O33 Na8 O31 84.51(13) . 3_545 ?
O34 Na8 Na5 141.87(12) . 1_455 ?
O34 Na8 Na6 42.53(10) . 3_655 ?
O34 Na8 O7 87.07(13) . 4_466 ?
O34 Na8 O25 81.76(14) . 3_655 ?
O34 Na8 O31 99.17(14) . 3_545 ?
O34 Na8 O33 113.95(14) . . ?
O34 Na8 O35 165.87(14) . . ?
O35 Na8 Na5 49.82(9) . 1_455 ?
O35 Na8 Na6 138.11(13) . 3_655 ?
O35 Na8 O7 79.76(13) . 4_466 ?
O35 Na8 O25 98.35(14) . 3_655 ?
O35 Na8 O31 84.05(14) . 3_545 ?
O35 Na8 O33 79.96(13) . . ?
Na1 O1 H1A 109.5 . . ?
Na1 O1 H1B 109.5 . . ?
H1A O1 H1B 104.4 . . ?
Na1 O2 Na2 97.90(14) . 4_556 ?
C7 O3 Na1 120.0(3) . . ?
C7 O3 Na4 153.3(3) . 4_566 ?
Na1 O3 Na4 86.72(14) . 4_566 ?
C7 O4 Na3 141.2(3) . 4_556 ?
C8 O5 Na2 131.1(3) . . ?
C8 O5 Na3 119.4(3) . 1_655 ?
Na2 O5 Na3 78.45(12) . 1_655 ?
C9 O7 Na8 148.7(3) . 4_566 ?
C9 O8 Na4 148.5(4) . . ?
Na2 O9 Na1 98.57(15) . 4_456 ?
Na2 O10 Na3 88.82(13) . 1_655 ?
Na3 O11 H11A 127.3 . . ?
Na3 O11 H11B 128.1 . . ?
H11A O11 H11B 104.5 . . ?
C16 O12 Na3 161.3(4) . . ?
C16 O13 Na6 157.1(3) . 2_565 ?
C17 O15 Na1 127.1(3) . 4_466 ?
C17 O15 Na4 129.7(3) . . ?
Na4 O15 Na1 85.19(13) . 4_466 ?
C18 O16 Na4 114.2(3) . 4_466 ?
C18 O17 Na2 130.2(3) . 4_456 ?
C18 O17 Na3 127.8(3) . 4_556 ?
Na3 O17 Na2 89.47(13) 4_556 4_456 ?
Na4 O18 H18A 125.6 . . ?
Na4 O18 H18B 129.7 . . ?
H18A O18 H18B 104.4 . . ?
C25 O19 Na1 153.2(3) . . ?
C25 O20 Na5 161.4(4) . . ?
C26 O21 Na6 126.4(3) . . ?
C26 O21 Na7 131.8(3) . . ?
Na6 O21 Na7 89.66(13) . . ?
C26 O22 Na5 135.2(3) . 3_645 ?
C27 O23 Na6 127.6(3) . 3_645 ?
C27 O23 Na7 121.3(3) . 3_645 ?
Na6 O23 Na7 85.57(14) 3_645 3_645 ?
Na6 O25 Na8 96.40(15) . 3_645 ?
Na6 O26 Na7 77.16(12) . . ?
Na7 O27 H27A 126.9 . . ?
Na7 O27 H27B 127.0 . . ?
H27A O27 H27B 104.5 . . ?
C35 O28 Na7 155.8(4) . . ?
C35 O29 Na2 154.2(3) . 2_564 ?
C37 O31 Na5 118.5(3) . 3_655 ?
C37 O31 Na8 131.5(3) . 3 ?
Na8 O31 Na5 80.93(12) 3 3_655 ?
C36 O32 Na7 133.3(3) . 3 ?
C36 O33 Na5 125.5(3) . 1_455 ?
C36 O33 Na8 134.0(3) . . ?
Na8 O33 Na5 87.92(13) . 1_455 ?
Na8 O34 Na6 97.35(14) . 3_655 ?
Na8 O35 Na5 85.61(12) . 1_455 ?
Na5 O36 H36A 124.6 . . ?
Na5 O36 H36B 126.6 . . ?
H36A O36 H36B 104.5 . . ?

loop_
_geom_bond_atom_site_label_1
_geom_bond_atom_site_label_2
_geom_bond_distance
_geom_bond_site_symmetry_2
_geom_bond_publ_flag
C1 C2 1.386(7) . ?
C1 C6 1.388(7) . ?
C1 C7 1.507(6) . ?
C2 H2 0.9500 . ?
C2 C3 1.396(6) . ?
C3 C4 1.388(7) . ?
C3 C8 1.506(7) . ?
C4 H4 0.9500 . ?
C4 C5 1.402(7) . ?
C5 C6 1.392(6) . ?
C5 C9 1.501(7) . ?
C6 H6 0.9500 . ?
C7 O3 1.275(7) . ?
C7 O4 1.281(7) . ?
C8 O5 1.242(6) . ?
C8 O6 1.287(6) . ?
C9 O7 1.312(6) . ?
C9 O8 1.226(7) . ?
C10 C11 1.406(7) . ?
C10 C15 1.392(6) . ?
C10 C16 1.492(7) . ?
C11 H11 0.9500 . ?
C11 C12 1.388(7) . ?
C12 C13 1.400(6) . ?
C12 C17 1.500(7) . ?
C13 H13 0.9500 . ?
C13 C14 1.386(7) . ?
C14 C15 1.396(7) . ?
C14 C18 1.514(6) . ?
C15 H15 0.9500 . ?
C16 O12 1.221(6) . ?
C16 O13 1.313(6) . ?
C17 O14 1.274(6) . ?
C17 O15 1.256(6) . ?
C18 O16 1.286(6) . ?
C18 O17 1.240(6) . ?
C19 C20 1.390(6) . ?
C19 C24 1.408(7) . ?
C19 C25 1.493(6) . ?
C20 H20 0.9500 . ?
C20 C21 1.399(7) . ?
C21 C22 1.391(7) . ?
C21 C26 1.506(5) . ?
C22 H22 0.9500 . ?
C22 C23 1.390(6) . ?
C23 C24 1.387(7) . ?
C23 C27 1.504(7) . ?
C24 H24 0.9500 . ?
C25 O19 1.318(6) . ?
C25 O20 1.216(6) . ?
C26 O21 1.254(6) . ?
C26 O22 1.279(6) . ?
C27 O23 1.262(6) . ?
C27 O24 1.271(6) . ?
C29 C30 1.389(6) . ?
C29 C34 1.407(6) . ?
C29 C35 1.493(7) . ?
C30 H30 0.9500 . ?
C30 C31 1.402(7) . ?
C31 C32 1.381(7) . ?
C31 C36 1.514(6) . ?
C32 H32 0.9500 . ?
C32 C33 1.399(6) . ?
C33 C34 1.396(7) . ?
C33 C37 1.505(7) . ?
C34 H34 0.9500 . ?
C35 O28 1.221(6) . ?
C35 O29 1.317(6) . ?
C36 O32 1.283(6) . ?
C36 O33 1.249(6) . ?
C37 O30 1.283(6) . ?
C37 O31 1.248(6) . ?
Na1 Na2 3.579(3) 4_556 ?
Na1 Na4 3.257(3) 4_566 ?
Na1 O1 2.286(4) . ?
Na1 O2 2.311(4) . ?
Na1 O3 2.324(4) . ?
Na1 O9 2.417(4) 4_556 ?
Na1 O15 2.449(4) 4_566 ?
Na1 O19 2.399(4) . ?
Na2 Na3 3.344(3) 1_655 ?
Na2 O2 2.434(4) 4_456 ?
Na2 O5 2.343(4) . ?
Na2 O9 2.304(4) . ?
Na2 O10 2.312(4) . ?
Na2 O17 2.402(4) 4_556 ?
Na2 O29 2.504(4) 2_565 ?
Na3 O4 2.432(4) 4_456 ?
Na3 O5 2.900(5) 1_455 ?
Na3 O10 2.464(4) 1_455 ?
Na3 O11 2.400(4) . ?
Na3 O12 2.304(4) . ?
Na3 O17 2.349(4) 4_456 ?
Na4 O3 2.419(5) 4_466 ?
Na4 O8 2.393(4) . ?
Na4 O15 2.363(4) . ?
Na4 O16 2.390(4) 4_566 ?
Na4 O18 2.322(4) . ?
Na5 Na8 3.283(3) 1_655 ?
Na5 O20 2.304(4) . ?
Na5 O22 2.397(4) 3_655 ?
Na5 O31 2.665(4) 3_645 ?
Na5 O33 2.376(4) 1_655 ?
Na5 O35 2.516(4) 1_655 ?
Na5 O36 2.456(4) . ?
Na6 Na7 3.283(3) . ?
Na6 Na8 3.552(3) 3_645 ?
Na6 O13 2.431(4) 2_564 ?
Na6 O21 2.327(4) . ?
Na6 O23 2.386(4) 3_655 ?
Na6 O25 2.295(4) . ?
Na6 O26 2.308(4) . ?
Na6 O34 2.421(4) 3_645 ?
Na7 O21 2.331(4) . ?
Na7 O23 2.447(4) 3_655 ?
Na7 O26 2.903(4) . ?
Na7 O27 2.287(4) . ?
Na7 O28 2.301(4) . ?
Na7 O32 2.468(4) 3_545 ?
Na8 O7 2.474(3) 4_466 ?
Na8 O25 2.467(4) 3_655 ?
Na8 O31 2.383(4) 3_545 ?
Na8 O33 2.354(4) . ?
Na8 O34 2.308(4) . ?
Na8 O35 2.311(4) . ?
O1 H1A 0.8733 . ?
O1 H1B 0.8732 . ?
O11 H11A 0.8703 . ?
O11 H11B 0.8707 . ?
O18 H18A 0.8703 . ?
O18 H18B 0.8703 . ?
O27 H27A 0.8701 . ?
O27 H27B 0.8701 . ?
O36 H36A 0.8700 . ?
O36 H36B 0.8697 . ?

loop_
_geom_torsion_atom_site_label_1
_geom_torsion_atom_site_label_2
_geom_torsion_atom_site_label_3
_geom_torsion_atom_site_label_4
_geom_torsion
_geom_torsion_site_symmetry_1
_geom_torsion_site_symmetry_2
_geom_torsion_site_symmetry_3
_geom_torsion_site_symmetry_4
_geom_torsion_publ_flag
C1 C2 C3 C4 -0.3(8) . . . . ?
C1 C2 C3 C8 -179.2(5) . . . . ?
C1 C7 O3 Na1 -161.4(4) . . . . ?
C1 C7 O3 Na4 20.4(11) . . . 4_566 ?
C1 C7 O4 Na3 64.8(7) . . . 4_556 ?
C2 C1 C6 C5 0.0(7) . . . . ?
C2 C1 C7 O3 -163.4(5) . . . . ?
C2 C1 C7 O4 13.1(7) . . . . ?
C2 C3 C4 C5 1.5(8) . . . . ?
C2 C3 C8 O5 -0.6(7) . . . . ?
C2 C3 C8 O6 179.0(5) . . . . ?
C3 C4 C5 C6 -2.0(8) . . . . ?
C3 C4 C5 C9 175.9(5) . . . . ?
C3 C8 O5 Na2 170.9(3) . . . . ?
C3 C8 O5 Na3 70.1(5) . . . 1_655 ?
C4 C3 C8 O5 -179.5(5) . . . . ?
C4 C3 C8 O6 0.2(8) . . . . ?
C4 C5 C6 C1 1.2(8) . . . . ?
C4 C5 C9 O7 29.0(8) . . . . ?
C4 C5 C9 O8 -147.4(5) . . . . ?
C5 C9 O7 Na8 -39.4(9) . . . 4_566 ?
C5 C9 O8 Na4 29.8(10) . . . . ?
C6 C1 C2 C3 -0.4(8) . . . . ?
C6 C1 C7 O3 16.8(8) . . . . ?
C6 C1 C7 O4 -166.6(5) . . . . ?
C6 C5 C9 O7 -153.1(5) . . . . ?
C6 C5 C9 O8 30.6(8) . . . . ?
C7 C1 C2 C3 179.8(5) . . . . ?
C7 C1 C6 C5 179.7(5) . . . . ?
C8 C3 C4 C5 -179.7(4) . . . . ?
C9 C5 C6 C1 -176.7(4) . . . . ?
C10 C11 C12 C13 -2.0(7) . . . . ?
C10 C11 C12 C17 177.2(4) . . . . ?
C10 C16 O12 Na3 -72.3(12) . . . . ?
C10 C16 O13 Na6 31.8(11) . . . 2_565 ?
C11 C10 C15 C14 0.0(7) . . . . ?
C11 C10 C16 O12 174.1(5) . . . . ?
C11 C10 C16 O13 -5.6(7) . . . . ?
C11 C12 C13 C14 0.4(7) . . . . ?
C11 C12 C17 O14 7.0(7) . . . . ?
C11 C12 C17 O15 -172.5(4) . . . . ?
C12 C13 C14 C15 1.4(7) . . . . ?
C12 C13 C14 C18 178.6(4) . . . . ?
C12 C17 O15 Na1 171.1(3) . . . 4_466 ?
C12 C17 O15 Na4 -69.4(5) . . . . ?
C13 C12 C17 O14 -173.8(4) . . . . ?
C13 C12 C17 O15 6.7(7) . . . . ?
C13 C14 C15 C10 -1.6(7) . . . . ?
C13 C14 C18 O16 -3.5(7) . . . . ?
C13 C14 C18 O17 175.9(4) . . . . ?
C14 C18 O16 Na4 -71.3(5) . . . 4_466 ?
C14 C18 O17 Na2 151.9(3) . . . 4_456 ?
C14 C18 O17 Na3 -78.2(5) . . . 4_556 ?
C15 C10 C11 C12 1.8(8) . . . . ?
C15 C10 C16 O12 -7.4(7) . . . . ?
C15 C10 C16 O13 173.0(4) . . . . ?
C15 C14 C18 O16 173.7(4) . . . . ?
C15 C14 C18 O17 -6.9(7) . . . . ?
C16 C10 C11 C12 -179.7(4) . . . . ?
C16 C10 C15 C14 -178.6(4) . . . . ?
C17 C12 C13 C14 -178.9(4) . . . . ?
C18 C14 C15 C10 -178.8(4) . . . . ?
C19 C20 C21 C22 -1.5(7) . . . . ?
C19 C20 C21 C26 178.9(4) . . . . ?
C19 C25 O19 Na1 44.0(9) . . . . ?
C19 C25 O20 Na5 -70.4(12) . . . . ?
C20 C19 C24 C23 1.3(7) . . . . ?
C20 C19 C25 O19 168.5(4) . . . . ?
C20 C19 C25 O20 -10.1(7) . . . . ?
C20 C21 C22 C23 1.1(7) . . . . ?
C20 C21 C26 O21 -4.5(7) . . . . ?
C20 C21 C26 O22 175.5(4) . . . . ?
C21 C22 C23 C24 0.5(7) . . . . ?
C21 C22 C23 C27 -177.0(4) . . . . ?
C21 C26 O21 Na6 159.2(3) . . . . ?
C21 C26 O21 Na7 -70.3(6) . . . . ?
C21 C26 O22 Na5 83.8(5) . . . 3_645 ?
C22 C21 C26 O21 175.9(4) . . . . ?
C22 C21 C26 O22 -4.1(7) . . . . ?
C22 C23 C24 C19 -1.7(7) . . . . ?
C22 C23 C27 O23 8.4(7) . . . . ?
C22 C23 C27 O24 -171.7(4) . . . . ?
C23 C27 O23 Na6 172.6(3) . . . 3_645 ?
C23 C27 O23 Na7 61.8(5) . . . 3_645 ?
C24 C19 C20 C21 0.3(7) . . . . ?
C24 C19 C25 O19 -10.5(7) . . . . ?
C24 C19 C25 O20 170.9(5) . . . . ?
C24 C23 C27 O23 -169.1(5) . . . . ?
C24 C23 C27 O24 10.9(7) . . . . ?
C25 C19 C20 C21 -178.7(4) . . . . ?
C25 C19 C24 C23 -179.7(4) . . . . ?
C26 C21 C22 C23 -179.3(4) . . . . ?
C27 C23 C24 C19 175.7(4) . . . . ?
C29 C30 C31 C32 -2.3(7) . . . . ?
C29 C30 C31 C36 177.4(4) . . . . ?
C29 C35 O28 Na7 -57.7(10) . . . . ?
C29 C35 O29 Na2 40.4(10) . . . 2_564 ?
C30 C29 C34 C33 2.6(7) . . . . ?
C30 C29 C35 O28 -8.2(7) . . . . ?
C30 C29 C35 O29 172.4(4) . . . . ?
C30 C31 C32 C33 1.7(7) . . . . ?
C30 C31 C36 O32 177.5(4) . . . . ?
C30 C31 C36 O33 -2.4(7) . . . . ?
C31 C32 C33 C34 1.1(7) . . . . ?
C31 C32 C33 C37 -177.9(4) . . . . ?
C31 C36 O32 Na7 66.2(6) . . . 3 ?
C31 C36 O33 Na5 -77.4(5) . . . 1_455 ?
C31 C36 O33 Na8 153.8(3) . . . . ?
C32 C31 C36 O32 -2.8(7) . . . . ?
C32 C31 C36 O33 177.3(4) . . . . ?
C32 C33 C34 C29 -3.2(7) . . . . ?
C32 C33 C37 O30 -174.3(4) . . . . ?
C32 C33 C37 O31 6.4(7) . . . . ?
C33 C37 O31 Na5 68.4(5) . . . 3_655 ?
C33 C37 O31 Na8 172.3(3) . . . 3 ?
C34 C29 C30 C31 0.2(7) . . . . ?
C34 C29 C35 O28 174.1(5) . . . . ?
C34 C29 C35 O29 -5.3(7) . . . . ?
C34 C33 C37 O30 6.7(7) . . . . ?
C34 C33 C37 O31 -172.7(4) . . . . ?
C35 C29 C30 C31 -177.5(4) . . . . ?
C35 C29 C34 C33 -179.7(4) . . . . ?
C36 C31 C32 C33 -178.0(4) . . . . ?
C37 C33 C34 C29 175.8(4) . . . . ?
O3 C7 O4 Na3 -118.9(6) . . . 4_556 ?
O4 C7 O3 Na1 22.4(8) . . . . ?
O4 C7 O3 Na4 -155.8(6) . . . 4_566 ?
O6 C8 O5 Na2 -8.8(8) . . . . ?
O6 C8 O5 Na3 -109.6(5) . . . 1_655 ?
O7 C9 O8 Na4 -146.3(5) . . . . ?
O8 C9 O7 Na8 136.9(5) . . . 4_566 ?
O12 C16 O13 Na6 -147.9(6) . . . 2_565 ?
O13 C16 O12 Na3 107.3(10) . . . . ?
O14 C17 O15 Na1 -8.3(7) . . . 4_466 ?
O14 C17 O15 Na4 111.1(5) . . . . ?
O16 C18 O17 Na2 -28.8(7) . . . 4_456 ?
O16 C18 O17 Na3 101.1(5) . . . 4_556 ?
O17 C18 O16 Na4 109.3(5) . . . 4_466 ?
O19 C25 O20 Na5 111.2(10) . . . . ?
O20 C25 O19 Na1 -137.5(6) . . . . ?
O21 C26 O22 Na5 -96.2(5) . . . 3_645 ?
O22 C26 O21 Na6 -20.8(7) . . . . ?
O22 C26 O21 Na7 109.7(5) . . . . ?
O24 C27 O23 Na6 -7.4(7) . . . 3_645 ?
O24 C27 O23 Na7 -118.2(5) . . . 3_645 ?
O28 C35 O29 Na2 -139.0(6) . . . 2_564 ?
O29 C35 O28 Na7 121.7(7) . . . . ?
O30 C37 O31 Na5 -110.9(5) . . . 3_655 ?
O30 C37 O31 Na8 -7.0(7) . . . 3 ?
O32 C36 O33 Na5 102.6(5) . . . 1_455 ?
O32 C36 O33 Na8 -26.1(8) . . . . ?
O33 C36 O32 Na7 -113.9(5) . . . 3 ?

loop_
_twin_individual_id
_twin_individual_mass_fraction_refined
1 0.65(9)
2 0.35(9)
